data_2235852
loop_
_publ_author_name
'Fun, Hoong-Kun'
'Chia, Tze Shyang'
'Elsaman, Tilal'
'Attia, Mohamed I.'
'Abdel-Aziz, Hatem A.'

_publ_section_title
;
 2-(2,3-Dimethylanilino)benzohydrazide
;
_journal_coeditor_code HB6900
_journal_issue 8
_journal_name_full 'Acta Crystallographica Section E'
_journal_page_first o2527
_journal_page_last o2528
_journal_paper_doi 10.1107/S1600536812032576
_journal_volume 68
_journal_year 2012
_chemical_formula_iupac 'C15 H17 N3 O'
_chemical_formula_moiety 'C15 H17 N3 O'
_chemical_formula_sum 'C15 H17 N3 O'
_chemical_formula_weight 255.32
_chemical_name_systematic
;
2-(2,3-Dimethylanilino)benzohydrazide
;
_space_group_IT_number 2
_symmetry_cell_setting triclinic
_symmetry_space_group_name_Hall '-P 1'
_symmetry_space_group_name_H-M 'P -1'
_atom_sites_solution_hydrogens geom
_atom_sites_solution_primary direct
_atom_sites_solution_secondary difmap
_audit_creation_method SHELXL97
_cell_angle_alpha 81.562(2)
_cell_angle_beta 81.328(2)
_cell_angle_gamma 66.269(2)
_cell_formula_units_Z 2
_cell_length_a 6.9092(8)
_cell_length_b 6.9609(7)
_cell_length_c 14.9458(15)
_cell_measurement_reflns_used 4059
_cell_measurement_temperature 100.0(10)
_cell_measurement_theta_max 30.32
_cell_measurement_theta_min 2.77
_cell_volume 647.56(12)
_computing_cell_refinement 'SAINT (Bruker, 2009)'
_computing_data_collection 'APEX2 (Bruker, 2009)'
_computing_data_reduction 'SAINT (Bruker, 2009)'
_computing_molecular_graphics 'SHELXTL (Sheldrick, 2008)'
_computing_publication_material
;
SHELXTL (Sheldrick, 2008) and PLATON (Spek, 2009)
;
_computing_structure_refinement 'SHELXTL (Sheldrick, 2008)'
_computing_structure_solution 'SHELXTL (Sheldrick, 2008)'
_diffrn_ambient_temperature 100.0(10)
_diffrn_measured_fraction_theta_full 0.971
_diffrn_measured_fraction_theta_max 0.971
_diffrn_measurement_device_type 'Bruker APEX DUO CCD'
_diffrn_measurement_method '\f and \w'
_diffrn_radiation_monochromator graphite
_diffrn_radiation_source 'fine-focus sealed tube'
_diffrn_radiation_type MoK\a
_diffrn_radiation_wavelength 0.71073
_diffrn_reflns_av_R_equivalents 0.0284
_diffrn_reflns_av_sigmaI/netI 0.0275
_diffrn_reflns_limit_h_max 8
_diffrn_reflns_limit_h_min -8
_diffrn_reflns_limit_k_max 8
_diffrn_reflns_limit_k_min -8
_diffrn_reflns_limit_l_max 17
_diffrn_reflns_limit_l_min -17
_diffrn_reflns_number 8491
_diffrn_reflns_theta_full 25.00
_diffrn_reflns_theta_max 25.00
_diffrn_reflns_theta_min 1.38
_diffrn_standards_number 0
_exptl_absorpt_coefficient_mu 0.085
_exptl_absorpt_correction_T_max 0.9889
_exptl_absorpt_correction_T_min 0.9768
_exptl_absorpt_correction_type multi-scan
_exptl_absorpt_process_details '(SADABS; Bruker, 2009)'
_exptl_crystal_colour brown
_exptl_crystal_density_diffrn 1.309
_exptl_crystal_density_method 'not measured'
_exptl_crystal_description block
_exptl_crystal_F_000 272
_exptl_crystal_size_max 0.28
_exptl_crystal_size_mid 0.18
_exptl_crystal_size_min 0.13
_refine_diff_density_max 0.205
_refine_diff_density_min -0.197
_refine_ls_extinction_method none
_refine_ls_goodness_of_fit_ref 1.045
_refine_ls_hydrogen_treatment mixed
_refine_ls_matrix_type full
_refine_ls_number_parameters 190
_refine_ls_number_reflns 2218
_refine_ls_number_restraints 0
_refine_ls_restrained_S_all 1.045
_refine_ls_R_factor_all 0.0500
_refine_ls_R_factor_gt 0.0388
_refine_ls_shift/su_max 0.000
_refine_ls_shift/su_mean 0.000
_refine_ls_structure_factor_coef Fsqd
_refine_ls_weighting_details 'calc w = 1/[\s^2^(Fo^2^)+(0.0420P)^2^+0.4394P] where P=(Fo^2^+2Fc^2^)/3'
_refine_ls_weighting_scheme calc
_refine_ls_wR_factor_gt 0.0954
_refine_ls_wR_factor_ref 0.1083
_reflns_number_gt 1826
_reflns_number_total 2218
_reflns_threshold_expression I>2\s(I)
_cod_data_source_file hb6900.cif
_cod_data_source_block I
_cod_database_code 2235852
_cod_database_fobs_code 2235852

loop_
_symmetry_equiv_pos_as_xyz
'x, y, z'
'-x, -y, -z'

loop_
_atom_site_type_symbol
_atom_site_label
_atom_site_fract_x
_atom_site_fract_y
_atom_site_fract_z
_atom_site_U_iso_or_equiv
_atom_site_adp_type
_atom_site_calc_flag
_atom_site_refinement_flags
_atom_site_occupancy
_atom_site_symmetry_multiplicity
O O1 0.91711(19) 0.74672(18) 0.09083(8) 0.0228(3) Uani d . 1 1
N N1 0.7359(2) 0.5409(2) 0.21691(10) 0.0232(4) Uani d . 1 1
N N2 1.2514(3) 0.5701(2) 0.03071(10) 0.0228(4) Uani d . 1 1
N N3 1.2742(2) 0.7493(2) -0.01967(10) 0.0220(3) Uani d . 1 1
C C1 0.4439(3) 0.4330(3) 0.27761(11) 0.0214(4) Uani d . 1 1
H H1A 0.4763 0.3502 0.2296 0.026 Uiso calc R 1 1
C C2 0.2757(3) 0.4418(3) 0.34225(12) 0.0235(4) Uani d . 1 1
H H2A 0.1957 0.3636 0.3385 0.028 Uiso calc R 1 1
C C3 0.2270(3) 0.5677(3) 0.41256(11) 0.0228(4) Uani d . 1 1
H H3A 0.1144 0.5724 0.4562 0.027 Uiso calc R 1 1
C C4 0.3424(3) 0.6870(3) 0.41951(11) 0.0202(4) Uani d . 1 1
C C5 0.5160(3) 0.6764(3) 0.35493(11) 0.0181(4) Uani d . 1 1
C C6 0.5649(3) 0.5483(2) 0.28435(11) 0.0181(4) Uani d . 1 1
C C7 0.9115(3) 0.3622(3) 0.19813(10) 0.0173(4) Uani d . 1 1
C C8 1.0787(3) 0.3723(3) 0.13174(10) 0.0173(4) Uani d . 1 1
C C9 1.2500(3) 0.1835(3) 0.11310(11) 0.0205(4) Uani d . 1 1
H H9A 1.3578 0.1879 0.0684 0.025 Uiso calc R 1 1
C C10 1.2652(3) -0.0080(3) 0.15836(11) 0.0219(4) Uani d . 1 1
H H10A 1.3814 -0.1305 0.1445 0.026 Uiso calc R 1 1
C C11 1.1052(3) -0.0163(3) 0.22493(11) 0.0211(4) Uani d . 1 1
H H11A 1.1149 -0.1448 0.2565 0.025 Uiso calc R 1 1
C C12 0.9318(3) 0.1645(3) 0.24464(11) 0.0196(4) Uani d . 1 1
H H12A 0.8258 0.1562 0.2896 0.023 Uiso calc R 1 1
C C13 1.0721(3) 0.5779(3) 0.08386(10) 0.0178(4) Uani d . 1 1
C C14 0.2827(3) 0.8260(3) 0.49557(12) 0.0297(4) Uani d . 1 1
H H14A 0.1620 0.8139 0.5333 0.045 Uiso calc R 1 1
H H14B 0.2479 0.9698 0.4707 0.045 Uiso calc R 1 1
H H14C 0.4002 0.7831 0.5313 0.045 Uiso calc R 1 1
C C15 0.6429(3) 0.8056(3) 0.36060(13) 0.0272(4) Uani d . 1 1
H H15A 0.7813 0.7434 0.3285 0.041 Uiso calc R 1 1
H H15B 0.6571 0.8093 0.4232 0.041 Uiso calc R 1 1
H H15C 0.5712 0.9465 0.3338 0.041 Uiso calc R 1 1
H H1N2 1.370(3) 0.454(3) 0.0319(13) 0.027(5) Uiso d . 1 1
H H1N1 0.756(3) 0.654(3) 0.1890(14) 0.032(6) Uiso d . 1 1
H H2N3 1.204(3) 0.867(3) 0.0165(13) 0.022(5) Uiso d . 1 1
H H1N3 1.188(4) 0.795(4) -0.0667(17) 0.053(7) Uiso d . 1 1

loop_
_atom_site_aniso_label
_atom_site_aniso_U_11
_atom_site_aniso_U_22
_atom_site_aniso_U_33
_atom_site_aniso_U_12
_atom_site_aniso_U_13
_atom_site_aniso_U_23
O1 0.0206(7) 0.0180(6) 0.0261(6) -0.0056(5) 0.0023(5) -0.0010(5)
N1 0.0212(9) 0.0164(8) 0.0258(8) -0.0049(6) 0.0064(6) 0.0002(6)
N2 0.0184(9) 0.0202(8) 0.0263(8) -0.0068(7) 0.0021(6) 0.0018(6)
N3 0.0226(9) 0.0212(8) 0.0223(8) -0.0101(7) 0.0000(6) 0.0001(6)
C1 0.0243(10) 0.0181(8) 0.0220(8) -0.0077(7) -0.0084(7) 0.0022(7)
C2 0.0195(10) 0.0224(9) 0.0308(9) -0.0115(8) -0.0090(7) 0.0073(7)
C3 0.0121(9) 0.0278(10) 0.0222(9) -0.0048(8) -0.0016(7) 0.0079(7)
C4 0.0141(9) 0.0215(9) 0.0176(8) 0.0000(7) -0.0042(6) 0.0024(6)
C5 0.0130(9) 0.0170(8) 0.0217(8) -0.0032(7) -0.0054(6) 0.0019(6)
C6 0.0151(9) 0.0165(8) 0.0189(8) -0.0039(7) -0.0016(6) 0.0033(6)
C7 0.0163(9) 0.0191(8) 0.0160(8) -0.0054(7) -0.0034(6) -0.0030(6)
C8 0.0171(9) 0.0208(9) 0.0150(8) -0.0077(7) -0.0043(6) -0.0016(6)
C9 0.0174(9) 0.0230(9) 0.0193(8) -0.0063(7) -0.0004(7) -0.0026(7)
C10 0.0188(10) 0.0197(9) 0.0232(9) -0.0024(7) -0.0039(7) -0.0026(7)
C11 0.0240(10) 0.0195(9) 0.0192(8) -0.0074(8) -0.0077(7) 0.0026(6)
C12 0.0192(9) 0.0225(9) 0.0172(8) -0.0088(7) -0.0016(6) -0.0002(6)
C13 0.0176(9) 0.0218(9) 0.0155(8) -0.0080(8) -0.0031(6) -0.0034(6)
C14 0.0242(11) 0.0312(10) 0.0246(9) -0.0001(8) -0.0051(8) -0.0039(8)
C15 0.0206(10) 0.0234(9) 0.0385(11) -0.0083(8) -0.0042(8) -0.0051(8)

loop_
_atom_type_symbol
_atom_type_description
_atom_type_scat_dispersion_real
_atom_type_scat_dispersion_imag
_atom_type_scat_source
C C 0.0033 0.0016 'International Tables Vol C Tables 4.2.6.8 and 6.1.1.4'
H H 0.0000 0.0000 'International Tables Vol C Tables 4.2.6.8 and 6.1.1.4'
N N 0.0061 0.0033 'International Tables Vol C Tables 4.2.6.8 and 6.1.1.4'
O O 0.0106 0.0060 'International Tables Vol C Tables 4.2.6.8 and 6.1.1.4'

loop_
_geom_angle_atom_site_label_1
_geom_angle_atom_site_label_2
_geom_angle_atom_site_label_3
_geom_angle
C7 N1 C6 124.88(14)
C7 N1 H1N1 110.0(14)
C6 N1 H1N1 124.1(13)
C13 N2 N3 123.16(15)
C13 N2 H1N2 121.2(13)
N3 N2 H1N2 115.0(13)
N2 N3 H2N3 108.0(11)
N2 N3 H1N3 109.7(15)
H2N3 N3 H1N3 99.5(19)
C2 C1 C6 119.93(16)
C2 C1 H1A 120.0
C6 C1 H1A 120.0
C1 C2 C3 119.54(16)
C1 C2 H2A 120.2
C3 C2 H2A 120.2
C2 C3 C4 121.49(15)
C2 C3 H3A 119.3
C4 C3 H3A 119.3
C3 C4 C5 119.36(15)
C3 C4 C14 120.26(16)
C5 C4 C14 120.38(16)
C6 C5 C4 118.89(15)
C6 C5 C15 120.69(15)
C4 C5 C15 120.39(15)
C1 C6 C5 120.76(15)
C1 C6 N1 119.64(15)
C5 C6 N1 119.57(15)
N1 C7 C12 120.95(15)
N1 C7 C8 120.68(15)
C12 C7 C8 118.37(15)
C9 C8 C7 118.05(15)
C9 C8 C13 121.02(15)
C7 C8 C13 120.93(15)
C10 C9 C8 122.59(16)
C10 C9 H9A 118.7
C8 C9 H9A 118.7
C9 C10 C11 119.13(16)
C9 C10 H10A 120.4
C11 C10 H10A 120.4
C12 C11 C10 120.42(16)
C12 C11 H11A 119.8
C10 C11 H11A 119.8
C11 C12 C7 121.37(15)
C11 C12 H12A 119.3
C7 C12 H12A 119.3
O1 C13 N2 120.69(15)
O1 C13 C8 124.06(15)
N2 C13 C8 115.25(15)
C4 C14 H14A 109.5
C4 C14 H14B 109.5
H14A C14 H14B 109.5
C4 C14 H14C 109.5
H14A C14 H14C 109.5
H14B C14 H14C 109.5
C5 C15 H15A 109.5
C5 C15 H15B 109.5
H15A C15 H15B 109.5
C5 C15 H15C 109.5
H15A C15 H15C 109.5
H15B C15 H15C 109.5

loop_
_geom_bond_atom_site_label_1
_geom_bond_atom_site_label_2
_geom_bond_distance
O1 C13 1.236(2)
N1 C7 1.372(2)
N1 C6 1.422(2)
N1 H1N1 0.89(2)
N2 C13 1.353(2)
N2 N3 1.412(2)
N2 H1N2 0.89(2)
N3 H2N3 0.963(19)
N3 H1N3 0.93(3)
C1 C2 1.382(3)
C1 C6 1.394(2)
C1 H1A 0.9300
C2 C3 1.383(3)
C2 H2A 0.9300
C3 C4 1.385(2)
C3 H3A 0.9300
C4 C5 1.406(2)
C4 C14 1.503(2)
C5 C6 1.395(2)
C5 C15 1.505(2)
C7 C12 1.411(2)
C7 C8 1.422(2)
C8 C9 1.401(2)
C8 C13 1.489(2)
C9 C10 1.375(2)
C9 H9A 0.9300
C10 C11 1.385(2)
C10 H10A 0.9300
C11 C12 1.377(2)
C11 H11A 0.9300
C12 H12A 0.9300
C14 H14A 0.9600
C14 H14B 0.9600
C14 H14C 0.9600
C15 H15A 0.9600
C15 H15B 0.9600
C15 H15C 0.9600

loop_
_geom_hbond_atom_site_label_D
_geom_hbond_atom_site_label_H
_geom_hbond_atom_site_label_A
_geom_hbond_site_symmetry_A
_geom_hbond_distance_DH
_geom_hbond_distance_HA
_geom_hbond_distance_DA
_geom_hbond_angle_DHA
_geom_hbond_publ_flag
N2 H1N2 N3 2_865 0.89(2) 2.29(2) 3.129(2) 158.4(19) yes
N1 H1N1 O1 . 0.89(2) 1.90(2) 2.6667(19) 143.4(18) yes
C11 H11A Cg1 1_645 0.93 2.58 3.303(2) 135 yes
C14 H14C Cg1 2_666 0.96 2.77 3.535(2) 137 yes

loop_
_geom_torsion_atom_site_label_1
_geom_torsion_atom_site_label_2
_geom_torsion_atom_site_label_3
_geom_torsion_atom_site_label_4
_geom_torsion
C6 C1 C2 C3 0.9(2)
C1 C2 C3 C4 0.5(3)
C2 C3 C4 C5 -1.5(2)
C2 C3 C4 C14 178.65(15)
C3 C4 C5 C6 1.2(2)
C14 C4 C5 C6 -178.98(15)
C3 C4 C5 C15 179.57(16)
C14 C4 C5 C15 -0.6(2)
C2 C1 C6 C5 -1.2(2)
C2 C1 C6 N1 -179.12(15)
C4 C5 C6 C1 0.1(2)
C15 C5 C6 C1 -178.22(15)
C4 C5 C6 N1 178.07(14)
C15 C5 C6 N1 -0.3(2)
C7 N1 C6 C1 -61.6(2)
C7 N1 C6 C5 120.45(18)
C6 N1 C7 C12 2.0(3)
C6 N1 C7 C8 -177.41(15)
N1 C7 C8 C9 -177.64(15)
C12 C7 C8 C9 2.9(2)
N1 C7 C8 C13 2.7(2)
C12 C7 C8 C13 -176.72(14)
C7 C8 C9 C10 -2.1(2)
C13 C8 C9 C10 177.53(15)
C8 C9 C10 C11 0.2(3)
C9 C10 C11 C12 0.9(2)
C10 C11 C12 C7 0.0(2)
N1 C7 C12 C11 178.61(16)
C8 C7 C12 C11 -2.0(2)
N3 N2 C13 O1 -0.2(2)
N3 N2 C13 C8 -179.91(14)
C9 C8 C13 O1 172.87(15)
C7 C8 C13 O1 -7.5(2)
C9 C8 C13 N2 -7.4(2)
C7 C8 C13 N2 172.23(14)

loop_
_cod_related_entry_id
_cod_related_entry_database
_cod_related_entry_code
1 ChemSpider 30657971
